data_7005746
loop_
_publ_author_name
'Jes\'us R. Berenguer'
'Mar\'ia Bernechea'
'Elena Lalinde'

_publ_section_title
;
 C?H and P?C(Ph) activation competitive processes caused by interaction
 with the solvate [cis-Pt(C6F5)2(thf)2]
;
_journal_issue 23
_journal_name_full 'Dalton Transactions'
_journal_page_first 2384
_journal_paper_doi 10.1039/b705041k
_journal_year 2007
_chemical_formula_sum 'C62 H43 F12 P2 Pt2'
_chemical_formula_weight 1468.08
_chemical_name_common mbn367
_chemical_name_systematic
;
?
;
_space_group_IT_number 2
_symmetry_cell_setting triclinic
_symmetry_space_group_name_Hall '-P 1'
_symmetry_space_group_name_H-M 'P -1'
_atom_sites_solution_hydrogens geom
_atom_sites_solution_primary direct
_atom_sites_solution_secondary difmap
_audit_conform_dict_location ftp://ftp.iucr.org/pub/cif_core.dic
_audit_conform_dict_name cif_core.dic
_audit_conform_dict_version 2.3
_audit_creation_date 2007-01-18T16:15:19-00:00
_audit_creation_method 'WinGX routine CIF_UPDATE'
_cell_angle_alpha 106.2820(10)
_cell_angle_beta 108.8430(10)
_cell_angle_gamma 105.0710(10)
_cell_formula_units_Z 2
_cell_length_a 13.8100(2)
_cell_length_b 14.2210(2)
_cell_length_c 16.1920(3)
_cell_measurement_reflns_used 35423
_cell_measurement_temperature 123.0(10)
_cell_volume 2665.09(8)
_computing_cell_refinement 'HKL Scalepack (Otwinowski & Minor 1997)'
_computing_data_collection 'Collect (Nonius BV, 1997-2000)'
_computing_data_reduction 'HKL Denzo and Scalepack (Otwinowski & Minor 1997)'
_computing_structure_refinement 'SHELXL-97 (Sheldrick, 1997)'
_diffrn_ambient_temperature 123.0(10)
_diffrn_detector_area_resol_mean 9
_diffrn_measured_fraction_theta_full 0.997
_diffrn_measured_fraction_theta_max 0.997
_diffrn_measurement_device '95mm CCD camera on \k-goniostat'
_diffrn_measurement_device_type KappaCCD
_diffrn_measurement_method CCD
_diffrn_orient_matrix_type 'by Nonius Collect from scalepack cell'
_diffrn_orient_matrix_UB_11 0.0140024
_diffrn_orient_matrix_UB_12 0.0756277
_diffrn_orient_matrix_UB_13 0.0091564
_diffrn_orient_matrix_UB_21 0.0566786
_diffrn_orient_matrix_UB_22 0.0241276
_diffrn_orient_matrix_UB_23 0.066563
_diffrn_orient_matrix_UB_31 0.0589089
_diffrn_orient_matrix_UB_32 0.0019523
_diffrn_orient_matrix_UB_33 -0.0234297
_diffrn_radiation_monochromator graphite
_diffrn_radiation_type MoK\a
_diffrn_radiation_wavelength 0.71073
_diffrn_reflns_av_R_equivalents 0.0562
_diffrn_reflns_av_unetI/netI 0.0513
_diffrn_reflns_limit_h_max 17
_diffrn_reflns_limit_h_min -17
_diffrn_reflns_limit_k_max 17
_diffrn_reflns_limit_k_min -18
_diffrn_reflns_limit_l_max 20
_diffrn_reflns_limit_l_min -20
_diffrn_reflns_number 41335
_diffrn_reflns_theta_full 27.1
_diffrn_reflns_theta_max 27.1
_diffrn_reflns_theta_min 3.49
_exptl_absorpt_coefficient_mu 5.387
_exptl_absorpt_correction_T_max 0.59
_exptl_absorpt_correction_T_min 0.479
_exptl_absorpt_correction_type multi-scan
_exptl_absorpt_process_details
;
multi-scan from symmetry-related measurements
Sortav (Blessing 1995)
;
_exptl_crystal_colour yellow
_exptl_crystal_density_diffrn 1.829
_exptl_crystal_density_method 'not measured'
_exptl_crystal_description block
_exptl_crystal_F_000 1418
_exptl_crystal_size_max 0.3
_exptl_crystal_size_mid 0.2
_exptl_crystal_size_min 0.1
_refine_diff_density_max 1.368
_refine_diff_density_min -2.027
_refine_diff_density_rms 0.14
_refine_ls_extinction_method none
_refine_ls_goodness_of_fit_ref 1.021
_refine_ls_hydrogen_treatment constr
_refine_ls_matrix_type full
_refine_ls_number_parameters 712
_refine_ls_number_reflns 11737
_refine_ls_number_restraints 5
_refine_ls_restrained_S_all 1.023
_refine_ls_R_factor_all 0.0505
_refine_ls_R_factor_gt 0.0343
_refine_ls_shift/su_max 0.001
_refine_ls_shift/su_mean 0
_refine_ls_structure_factor_coef Fsqd
_refine_ls_weighting_details 'calc w=1/[\s^2^(Fo^2^)+(0.0369P)^2^+2.8103P] where P=(Fo^2^+2Fc^2^)/3'
_refine_ls_weighting_scheme calc
_refine_ls_wR_factor_gt 0.073
_refine_ls_wR_factor_ref 0.0786
_reflns_number_gt 9473
_reflns_number_total 11737
_reflns_threshold_expression >2sigma(I)
_cod_data_source_file b705041k.txt
_cod_data_source_block complex_4.2C6H5F
_cod_depositor_comments
;
The following automatic conversions were performed:
'_symmetry_cell_setting' value 'Triclinic' changed to 'triclinic'
according to '/home/saulius/struct/CIF-dictionaries/cif_core.dic'
dictionary named 'cif_core.dic' version 2.4.1 from 2010-06-29.

Automatic conversion script
Id: cif_fix_enum 1527 2010-12-29 10:47:43Z saulius 
;
_cod_original_cell_volume 2665.09(7)
_cod_original_sg_symbol_H-M P-1
_cod_database_code 7005746

loop_
_symmetry_equiv_pos_as_xyz
'x, y, z'
'-x, -y, -z'

loop_
_atom_site_label
_atom_site_type_symbol
_atom_site_fract_x
_atom_site_fract_y
_atom_site_fract_z
_atom_site_U_iso_or_equiv
_atom_site_adp_type
_atom_site_occupancy
_atom_site_symmetry_multiplicity
_atom_site_calc_flag
_atom_site_refinement_flags
_atom_site_disorder_assembly
_atom_site_disorder_group
Pt1 Pt 0.128959(13) 0.164841(13) -0.212351(12) 0.01767(5) Uani 1 1 d . . .
Pt2 Pt 0.316100(14) 0.190416(13) -0.249372(12) 0.01931(6) Uani 1 1 d . A .
P1 P 0.02562(10) 0.25132(9) -0.16796(8) 0.0187(2) Uani 1 1 d . A .
P2 P 0.04144(9) -0.00737(9) -0.22848(8) 0.0171(2) Uani 1 1 d . A .
F2 F 0.5689(2) 0.3331(3) -0.0950(2) 0.0469(9) Uani 1 1 d . . .
F3 F 0.7549(2) 0.3998(3) -0.1159(3) 0.0548(10) Uani 1 1 d . A .
F4 F 0.7482(3) 0.3654(3) -0.2930(3) 0.0518(9) Uani 1 1 d . . .
F5 F 0.5502(3) 0.2574(3) -0.4490(2) 0.0559(10) Uani 1 1 d . A .
F6 F 0.3623(2) 0.1845(2) -0.4306(2) 0.0386(7) Uani 1 1 d . . .
F8 F 0.4754(2) 0.1035(2) -0.13002(19) 0.0323(7) Uani 1 1 d . . .
F9 F 0.5127(2) -0.0745(3) -0.1771(2) 0.0412(8) Uani 1 1 d . A .
F10 F 0.4088(3) -0.2205(2) -0.3613(2) 0.0420(8) Uani 1 1 d . . .
F11 F 0.2556(2) -0.1905(2) -0.49498(19) 0.0349(7) Uani 1 1 d . A .
F12 F 0.2120(2) -0.0141(2) -0.44841(18) 0.0297(6) Uani 1 1 d . . .
C1 C 0.4570(4) 0.2556(4) -0.2621(3) 0.0250(11) Uani 1 1 d . . .
C2 C 0.5592(4) 0.3123(4) -0.1853(4) 0.0299(11) Uani 1 1 d . A .
C3 C 0.6568(4) 0.3497(4) -0.1944(4) 0.0328(12) Uani 1 1 d . . .
C4 C 0.6537(4) 0.3312(4) -0.2828(4) 0.0353(13) Uani 1 1 d . A .
C5 C 0.5540(5) 0.2767(4) -0.3612(4) 0.0363(13) Uani 1 1 d . . .
C6 C 0.4587(4) 0.2408(4) -0.3499(4) 0.0274(11) Uani 1 1 d . A .
C7 C 0.3423(4) 0.0531(4) -0.2869(3) 0.0216(10) Uani 1 1 d . . .
C8 C 0.4175(4) 0.0320(4) -0.2221(3) 0.0250(11) Uani 1 1 d . A .
C9 C 0.4395(4) -0.0588(4) -0.2446(3) 0.0276(11) Uani 1 1 d . . .
C10 C 0.3860(4) -0.1329(4) -0.3366(4) 0.0290(11) Uani 1 1 d . A .
C11 C 0.3101(4) -0.1161(4) -0.4046(3) 0.0238(10) Uani 1 1 d . . .
C12 C 0.2897(4) -0.0251(4) -0.3784(3) 0.0231(10) Uani 1 1 d . A .
C13 C 0.2207(7) 0.2905(7) -0.2300(7) 0.0254(11) Uani 0.6 1 d P A 1
H13 H 0.1836 0.3066 -0.2838 0.03 Uiso 0.6 1 calc PR A 1
C14 C 0.3307(6) 0.3554(6) -0.1698(6) 0.0254(11) Uani 0.6 1 d P A 1
H14A H 0.3679 0.3435 -0.1171 0.03 Uiso 0.6 1 calc PR A 1
H14B H 0.3672 0.411 -0.1821 0.03 Uiso 0.6 1 calc PR A 1
C13B C 0.2549(11) 0.3015(11) -0.1851(10) 0.0254(11) Uani 0.4 1 d P A 2
H13B H 0.3014 0.3494 -0.1181 0.03 Uiso 0.4 1 calc PR A 2
C14B C 0.2775(9) 0.3324(9) -0.2489(9) 0.0254(11) Uani 0.4 1 d P A 2
H14C H 0.2344 0.2908 -0.3135 0.03 Uiso 0.4 1 calc PR A 2
H14D H 0.3364 0.3957 -0.2293 0.03 Uiso 0.4 1 calc PR A 2
C15 C 0.0619(4) 0.2992(4) -0.0417(3) 0.0210(10) Uani 1 1 d . . .
C16 C 0.0250(4) 0.3745(3) -0.0002(3) 0.0229(10) Uani 1 1 d . A .
H16 H -0.0194 0.3993 -0.0379 0.027 Uiso 1 1 calc R . .
C17 C 0.0540(4) 0.4122(4) 0.0964(3) 0.0245(10) Uani 1 1 d . . .
H17 H 0.0298 0.4628 0.1235 0.029 Uiso 1 1 calc R A .
C18 C 0.1188(4) 0.3750(4) 0.1529(4) 0.0314(12) Uani 1 1 d . A .
H18 H 0.1374 0.4001 0.2178 0.038 Uiso 1 1 calc R . .
C19 C 0.1559(4) 0.3007(4) 0.1133(3) 0.0292(11) Uani 1 1 d . . .
H19 H 0.2003 0.2762 0.1514 0.035 Uiso 1 1 calc R A .
C20 C 0.1266(4) 0.2627(4) 0.0161(3) 0.0229(10) Uani 1 1 d . A .
H20 H 0.1508 0.2119 -0.0105 0.028 Uiso 1 1 calc R . .
C21 C 0.0500(4) 0.3731(4) -0.1903(3) 0.0231(10) Uani 1 1 d . . .
C22 C -0.0195(4) 0.3758(4) -0.2739(3) 0.0261(11) Uani 1 1 d . A .
H22 H -0.0857 0.3184 -0.3159 0.031 Uiso 1 1 calc R . .
C23 C 0.0121(5) 0.4658(4) -0.2934(4) 0.0355(13) Uani 1 1 d . . .
H23 H -0.0329 0.4679 -0.3492 0.043 Uiso 1 1 calc R A .
C24 C 0.1091(5) 0.5512(4) -0.2306(4) 0.0369(13) Uani 1 1 d . A .
H24 H 0.1295 0.6105 -0.2445 0.044 Uiso 1 1 calc R . .
C25 C 0.1769(4) 0.5500(4) -0.1468(4) 0.0332(12) Uani 1 1 d . . .
H25 H 0.2417 0.6088 -0.1041 0.04 Uiso 1 1 calc R A .
C26 C 0.1481(4) 0.4616(4) -0.1267(4) 0.0276(11) Uani 1 1 d . A .
H26 H 0.1939 0.4606 -0.0707 0.033 Uiso 1 1 calc R . .
C27 C -0.1238(4) 0.1775(3) -0.2278(3) 0.0203(10) Uani 1 1 d . . .
C28 C -0.1904(4) 0.1723(4) -0.1793(4) 0.0263(11) Uani 1 1 d . A .
H28 H -0.1588 0.208 -0.1135 0.032 Uiso 1 1 calc R . .
C29 C -0.3041(4) 0.1141(4) -0.2287(4) 0.0338(12) Uani 1 1 d . . .
H29 H -0.3479 0.111 -0.1955 0.041 Uiso 1 1 calc R A .
C30 C -0.3525(4) 0.0611(4) -0.3258(4) 0.0315(12) Uani 1 1 d . A .
H30 H -0.4288 0.0234 -0.3583 0.038 Uiso 1 1 calc R . .
C31 C -0.2871(4) 0.0640(4) -0.3754(4) 0.0313(12) Uani 1 1 d . . .
H31 H -0.3194 0.0276 -0.4412 0.038 Uiso 1 1 calc R A .
C32 C -0.1737(4) 0.1212(4) -0.3266(3) 0.0267(11) Uani 1 1 d . A .
H32 H -0.1301 0.1222 -0.3599 0.032 Uiso 1 1 calc R . .
C33 C -0.0870(4) -0.0529(3) -0.2160(3) 0.0203(10) Uani 1 1 d . . .
C34 C -0.0830(4) -0.0145(4) -0.1247(3) 0.0231(10) Uani 1 1 d . A .
H34 H -0.0167 0.0345 -0.0735 0.028 Uiso 1 1 calc R . .
C35 C -0.1769(4) -0.0490(4) -0.1106(4) 0.0284(11) Uani 1 1 d . . .
H35 H -0.1732 -0.0235 -0.0496 0.034 Uiso 1 1 calc R A .
C36 C -0.2763(4) -0.1209(4) -0.1857(4) 0.0310(12) Uani 1 1 d . A .
H36 H -0.3391 -0.144 -0.1754 0.037 Uiso 1 1 calc R . .
C37 C -0.2819(4) -0.1579(5) -0.2753(4) 0.0396(14) Uani 1 1 d . . .
H37 H -0.3492 -0.2056 -0.3261 0.048 Uiso 1 1 calc R A .
C38 C -0.1877(4) -0.1251(4) -0.2918(3) 0.0328(12) Uani 1 1 d . A .
H38 H -0.1922 -0.1513 -0.3529 0.039 Uiso 1 1 calc R . .
C39 C 0.0131(4) -0.0962(3) -0.3476(3) 0.0189(9) Uani 1 1 d . . .
C40 C -0.0469(4) -0.0783(4) -0.4251(3) 0.0231(10) Uani 1 1 d . A .
H40 H -0.0759 -0.0261 -0.4155 0.028 Uiso 1 1 calc R . .
C41 C -0.0638(4) -0.1373(4) -0.5158(3) 0.0304(11) Uani 1 1 d . . .
H41 H -0.1049 -0.1259 -0.5675 0.036 Uiso 1 1 calc R A .
C42 C -0.0188(4) -0.2139(4) -0.5291(4) 0.0326(12) Uani 1 1 d . A .
H42 H -0.0282 -0.2525 -0.5899 0.039 Uiso 1 1 calc R . .
C43 C 0.0395(4) -0.2334(4) -0.4536(4) 0.0315(12) Uani 1 1 d . . .
H43 H 0.068 -0.286 -0.4634 0.038 Uiso 1 1 calc R A .
C44 C 0.0555(4) -0.1742(4) -0.3628(3) 0.0256(11) Uani 1 1 d . A .
H44 H 0.0951 -0.1871 -0.3116 0.031 Uiso 1 1 calc R . .
C45 C 0.1330(4) -0.0473(4) -0.1483(3) 0.0195(9) Uani 1 1 d . . .
C46 C 0.0906(4) -0.1417(4) -0.1382(3) 0.0242(10) Uani 1 1 d . A .
H46 H 0.0148 -0.1822 -0.1697 0.029 Uiso 1 1 calc R . .
C47 C 0.1610(4) -0.1758(4) -0.0812(3) 0.0285(11) Uani 1 1 d . . .
H47 H 0.1322 -0.2388 -0.0748 0.034 Uiso 1 1 calc R A .
C48 C 0.2742(4) -0.1154(4) -0.0340(3) 0.0309(12) Uani 1 1 d . A .
H48 H 0.3214 -0.1378 0.004 0.037 Uiso 1 1 calc R . .
C49 C 0.3169(4) -0.0216(4) -0.0437(3) 0.0312(12) Uani 1 1 d . . .
H49 H 0.3928 0.0187 -0.012 0.037 Uiso 1 1 calc R A .
C50 C 0.2472(4) 0.0128(4) -0.1002(3) 0.0238(10) Uani 1 1 d . A .
H50 H 0.2765 0.076 -0.1062 0.029 Uiso 1 1 calc R . .
C80A C 0.5322(6) 0.2871(7) 0.1061(7) 0.074(2) Uani 0.3 1 d PD B 1
C81A C 0.4583(6) 0.3153(7) 0.0548(5) 0.070(2) Uani 0.3 1 d P B 1
H81A H 0.4335 0.2905 -0.0109 0.084 Uiso 0.3 1 calc PR B 1
C82A C 0.4187(5) 0.3823(7) 0.1008(5) 0.069(2) Uani 0.3 1 d P B 1
H82A H 0.3677 0.4045 0.0665 0.083 Uiso 0.3 1 calc PR B 1
C83A C 0.4545(7) 0.4157(7) 0.1962(6) 0.072(2) Uani 0.3 1 d P B 1
H83A H 0.4271 0.4602 0.2272 0.087 Uiso 0.3 1 calc PR B 1
C84A C 0.5293(8) 0.3852(7) 0.2468(5) 0.085(3) Uani 0.3 1 d P B 1
H84A H 0.5515 0.4063 0.312 0.102 Uiso 0.3 1 calc PR B 1
C85A C 0.5729(6) 0.3222(8) 0.2008(8) 0.082(3) Uani 0.3 1 d P B 1
H85A H 0.6289 0.3047 0.2349 0.099 Uiso 0.3 1 calc PR B 1
F80A F 0.5898(12) 0.2345(11) 0.0928(11) 0.076(2) Uani 0.3 1 d PD B 1
C80B C 0.5322(6) 0.2871(7) 0.1061(7) 0.074(2) Uani 0.3 1 d P C 2
H80B H 0.5572 0.2404 0.0746 0.089 Uiso 0.3 1 calc PR C 2
C81B C 0.4583(6) 0.3153(7) 0.0548(5) 0.070(2) Uani 0.3 1 d P C 2
H81B H 0.4335 0.2905 -0.0109 0.084 Uiso 0.3 1 calc PR C 2
C82B C 0.4187(5) 0.3823(7) 0.1008(5) 0.069(2) Uani 0.3 1 d P C 2
H82B H 0.3677 0.4045 0.0665 0.083 Uiso 0.3 1 calc PR C 2
C83B C 0.4545(7) 0.4157(7) 0.1962(6) 0.072(2) Uani 0.3 1 d P C 2
H83B H 0.4271 0.4602 0.2272 0.087 Uiso 0.3 1 calc PR C 2
C84B C 0.5293(8) 0.3852(7) 0.2468(5) 0.085(3) Uani 0.3 1 d P C 2
H84B H 0.5515 0.4063 0.312 0.102 Uiso 0.3 1 calc PR C 2
C85B C 0.5729(6) 0.3222(8) 0.2008(8) 0.082(3) Uani 0.3 1 d PD C 2
F80B F 0.6608(11) 0.2876(11) 0.2307(11) 0.076(2) Uani 0.3 1 d PD C 2
C80C C 0.5322(6) 0.2871(7) 0.1061(7) 0.074(2) Uani 0.2 1 d P D 3
H80C H 0.5572 0.2404 0.0746 0.089 Uiso 0.2 1 calc PR D 3
C81C C 0.4583(6) 0.3153(7) 0.0548(5) 0.070(2) Uani 0.2 1 d P D 3
H81C H 0.4335 0.2905 -0.0109 0.084 Uiso 0.2 1 calc PR D 3
C82C C 0.4187(5) 0.3823(7) 0.1008(5) 0.069(2) Uani 0.2 1 d P D 3
H82C H 0.3677 0.4045 0.0665 0.083 Uiso 0.2 1 calc PR D 3
C83C C 0.4545(7) 0.4157(7) 0.1962(6) 0.072(2) Uani 0.2 1 d PD D 3
C84C C 0.5293(8) 0.3852(7) 0.2468(5) 0.085(3) Uani 0.2 1 d P D 3
H84C H 0.5515 0.4063 0.312 0.102 Uiso 0.2 1 calc PR D 3
C85C C 0.5729(6) 0.3222(8) 0.2008(8) 0.082(3) Uani 0.2 1 d P D 3
H85C H 0.6289 0.3047 0.2349 0.099 Uiso 0.2 1 calc PR D 3
F80C F 0.4177(17) 0.4687(16) 0.2486(15) 0.076(2) Uani 0.2 1 d PD D 3
C80D C 0.5322(6) 0.2871(7) 0.1061(7) 0.074(2) Uani 0.2 1 d P E 4
H80D H 0.5572 0.2404 0.0746 0.089 Uiso 0.2 1 calc PR E 4
C81D C 0.4583(6) 0.3153(7) 0.0548(5) 0.070(2) Uani 0.2 1 d PD E 4
H81D H 0.4335 0.2905 -0.0109 0.084 Uiso 0.2 1 calc PR E 4
C82D C 0.4187(5) 0.3823(7) 0.1008(5) 0.069(2) Uani 0.2 1 d PD E 4
C83D C 0.4545(7) 0.4157(7) 0.1962(6) 0.072(2) Uani 0.2 1 d PD E 4
H83D H 0.4271 0.4602 0.2272 0.087 Uiso 0.2 1 calc PR E 4
C84D C 0.5293(8) 0.3852(7) 0.2468(5) 0.085(3) Uani 0.2 1 d P E 4
H84D H 0.5515 0.4063 0.312 0.102 Uiso 0.2 1 calc PR E 4
C85D C 0.5729(6) 0.3222(8) 0.2008(8) 0.082(3) Uani 0.2 1 d P E 4
H85D H 0.6289 0.3047 0.2349 0.099 Uiso 0.2 1 calc PR E 4
F80D F 0.3631(16) 0.4327(15) 0.0594(15) 0.076(2) Uani 0.2 1 d PD E 4
C90 C 0.7808(6) 0.4770(6) 0.4748(6) 0.063(2) Uani 1 1 d . . .
C91 C 0.7843(6) 0.5569(6) 0.4420(6) 0.074(2) Uani 1 1 d . . .
H91 H 0.8238 0.5689 0.4066 0.088 Uiso 1 1 calc R . .
C92 C 0.7274(7) 0.6172(6) 0.4641(7) 0.090(3) Uani 1 1 d . . .
H92 H 0.7312 0.6733 0.4449 0.108 Uiso 1 1 calc R . .
C93 C 0.6662(8) 0.6010(8) 0.5117(8) 0.114(4) Uani 1 1 d . . .
H93 H 0.6261 0.6426 0.5228 0.137 Uiso 1 1 calc R . .
C94 C 0.6641(8) 0.5172(8) 0.5455(7) 0.103(3) Uani 1 1 d . . .
H94 H 0.6245 0.5056 0.581 0.124 Uiso 1 1 calc R . .
C95 C 0.7204(7) 0.4552(7) 0.5251(6) 0.074(2) Uani 1 1 d . . .
H95 H 0.7183 0.3994 0.5446 0.089 Uiso 1 1 calc R . .
F90 F 0.8351(4) 0.4161(4) 0.4526(4) 0.1017(17) Uani 1 1 d . . .

loop_
_atom_site_aniso_label
_atom_site_aniso_U_11
_atom_site_aniso_U_22
_atom_site_aniso_U_33
_atom_site_aniso_U_23
_atom_site_aniso_U_13
_atom_site_aniso_U_12
Pt1 0.01803(10) 0.01751(9) 0.02014(9) 0.00728(7) 0.01143(8) 0.00690(7)
Pt2 0.01771(10) 0.02251(10) 0.02028(10) 0.00905(8) 0.01110(8) 0.00723(8)
P1 0.0202(6) 0.0183(6) 0.0215(6) 0.0081(5) 0.0127(5) 0.0080(5)
P2 0.0183(6) 0.0182(6) 0.0169(5) 0.0075(5) 0.0092(5) 0.0073(5)
F2 0.0286(17) 0.061(2) 0.0342(18) 0.0157(16) 0.0113(14) -0.0024(16)
F3 0.0212(17) 0.065(2) 0.056(2) 0.0180(19) 0.0106(16) -0.0020(16)
F4 0.0370(19) 0.054(2) 0.072(2) 0.0226(19) 0.0405(18) 0.0089(17)
F5 0.065(2) 0.059(2) 0.049(2) 0.0199(18) 0.0439(19) 0.0084(19)
F6 0.0389(18) 0.0464(19) 0.0278(16) 0.0147(14) 0.0193(14) 0.0060(15)
F8 0.0279(15) 0.0394(17) 0.0237(14) 0.0090(13) 0.0068(12) 0.0132(14)
F9 0.0361(18) 0.049(2) 0.0432(18) 0.0226(16) 0.0108(15) 0.0274(16)
F10 0.052(2) 0.0385(18) 0.0491(19) 0.0191(15) 0.0260(17) 0.0314(17)
F11 0.0463(19) 0.0315(16) 0.0272(15) 0.0080(13) 0.0174(14) 0.0170(15)
F12 0.0334(16) 0.0335(16) 0.0204(14) 0.0112(12) 0.0075(12) 0.0144(13)
C1 0.017(2) 0.028(3) 0.036(3) 0.014(2) 0.016(2) 0.011(2)
C2 0.025(3) 0.035(3) 0.029(3) 0.012(2) 0.016(2) 0.007(2)
C3 0.018(3) 0.033(3) 0.045(3) 0.015(3) 0.013(2) 0.006(2)
C4 0.028(3) 0.034(3) 0.054(4) 0.021(3) 0.029(3) 0.009(2)
C5 0.041(3) 0.034(3) 0.044(3) 0.015(3) 0.031(3) 0.015(3)
C6 0.025(3) 0.026(3) 0.030(3) 0.009(2) 0.015(2) 0.005(2)
C7 0.018(2) 0.028(3) 0.023(2) 0.011(2) 0.012(2) 0.009(2)
C8 0.020(2) 0.032(3) 0.021(2) 0.008(2) 0.011(2) 0.007(2)
C9 0.022(3) 0.040(3) 0.031(3) 0.020(2) 0.013(2) 0.018(2)
C10 0.034(3) 0.029(3) 0.041(3) 0.020(2) 0.025(3) 0.021(2)
C11 0.026(3) 0.026(3) 0.021(2) 0.009(2) 0.014(2) 0.008(2)
C12 0.022(2) 0.034(3) 0.025(2) 0.019(2) 0.015(2) 0.013(2)
C13 0.014(3) 0.019(2) 0.035(3) 0.001(3) 0.012(3) 0.004(2)
C14 0.014(3) 0.019(2) 0.035(3) 0.001(3) 0.012(3) 0.004(2)
C13B 0.014(3) 0.019(2) 0.035(3) 0.001(3) 0.012(3) 0.004(2)
C14B 0.014(3) 0.019(2) 0.035(3) 0.001(3) 0.012(3) 0.004(2)
C15 0.024(2) 0.021(2) 0.021(2) 0.0094(19) 0.012(2) 0.008(2)
C16 0.025(3) 0.018(2) 0.029(3) 0.012(2) 0.015(2) 0.006(2)
C17 0.032(3) 0.019(2) 0.030(3) 0.010(2) 0.022(2) 0.011(2)
C18 0.039(3) 0.025(3) 0.027(3) 0.008(2) 0.018(2) 0.006(2)
C19 0.038(3) 0.032(3) 0.023(2) 0.016(2) 0.011(2) 0.017(2)
C20 0.024(2) 0.022(2) 0.026(2) 0.011(2) 0.014(2) 0.009(2)
C21 0.029(3) 0.021(2) 0.031(3) 0.011(2) 0.022(2) 0.014(2)
C22 0.031(3) 0.026(3) 0.024(2) 0.008(2) 0.018(2) 0.011(2)
C23 0.062(4) 0.036(3) 0.033(3) 0.025(3) 0.031(3) 0.028(3)
C24 0.056(4) 0.025(3) 0.051(3) 0.019(3) 0.041(3) 0.019(3)
C25 0.034(3) 0.022(3) 0.048(3) 0.012(2) 0.025(3) 0.010(2)
C26 0.027(3) 0.025(3) 0.033(3) 0.008(2) 0.018(2) 0.011(2)
C27 0.021(2) 0.019(2) 0.027(2) 0.013(2) 0.012(2) 0.0088(19)
C28 0.022(2) 0.033(3) 0.029(3) 0.017(2) 0.013(2) 0.010(2)
C29 0.026(3) 0.044(3) 0.039(3) 0.020(3) 0.021(2) 0.012(2)
C30 0.018(2) 0.033(3) 0.040(3) 0.020(2) 0.007(2) 0.005(2)
C31 0.028(3) 0.034(3) 0.023(2) 0.009(2) 0.006(2) 0.007(2)
C32 0.027(3) 0.026(3) 0.027(3) 0.009(2) 0.013(2) 0.009(2)
C33 0.023(2) 0.020(2) 0.025(2) 0.012(2) 0.013(2) 0.011(2)
C34 0.027(3) 0.023(2) 0.025(2) 0.010(2) 0.016(2) 0.013(2)
C35 0.037(3) 0.026(3) 0.035(3) 0.015(2) 0.025(3) 0.016(2)
C36 0.031(3) 0.038(3) 0.049(3) 0.029(3) 0.029(3) 0.022(3)
C37 0.022(3) 0.056(4) 0.041(3) 0.023(3) 0.013(2) 0.010(3)
C38 0.022(3) 0.045(3) 0.020(2) 0.008(2) 0.006(2) 0.006(2)
C39 0.019(2) 0.018(2) 0.019(2) 0.0048(18) 0.0105(19) 0.0048(19)
C40 0.026(3) 0.027(3) 0.021(2) 0.012(2) 0.012(2) 0.011(2)
C41 0.034(3) 0.036(3) 0.025(3) 0.015(2) 0.016(2) 0.011(2)
C42 0.033(3) 0.037(3) 0.022(3) 0.004(2) 0.015(2) 0.010(2)
C43 0.030(3) 0.025(3) 0.034(3) 0.002(2) 0.015(2) 0.012(2)
C44 0.024(3) 0.027(3) 0.025(2) 0.009(2) 0.011(2) 0.011(2)
C45 0.023(2) 0.024(2) 0.018(2) 0.0096(19) 0.0121(19) 0.012(2)
C46 0.024(3) 0.023(2) 0.024(2) 0.009(2) 0.009(2) 0.009(2)
C47 0.035(3) 0.030(3) 0.030(3) 0.018(2) 0.018(2) 0.017(2)
C48 0.038(3) 0.044(3) 0.027(3) 0.023(2) 0.016(2) 0.028(3)
C49 0.021(3) 0.048(3) 0.023(3) 0.013(2) 0.009(2) 0.011(2)
C50 0.023(2) 0.033(3) 0.022(2) 0.014(2) 0.013(2) 0.013(2)
C80A 0.049(5) 0.083(6) 0.099(7) 0.056(5) 0.032(5) 0.016(4)
C81A 0.049(4) 0.111(7) 0.058(5) 0.039(5) 0.027(4) 0.030(5)
C82A 0.043(4) 0.117(7) 0.065(5) 0.055(5) 0.024(4) 0.036(4)
C83A 0.081(6) 0.078(6) 0.066(5) 0.029(4) 0.050(5) 0.018(5)
C84A 0.097(7) 0.079(6) 0.035(4) 0.031(4) 0.004(4) -0.009(5)
C85A 0.049(5) 0.089(7) 0.107(8) 0.067(6) 0.014(5) 0.018(5)
F80A 0.078(6) 0.069(6) 0.100(6) 0.043(5) 0.049(5) 0.035(5)
C80B 0.049(5) 0.083(6) 0.099(7) 0.056(5) 0.032(5) 0.016(4)
C81B 0.049(4) 0.111(7) 0.058(5) 0.039(5) 0.027(4) 0.030(5)
C82B 0.043(4) 0.117(7) 0.065(5) 0.055(5) 0.024(4) 0.036(4)
C83B 0.081(6) 0.078(6) 0.066(5) 0.029(4) 0.050(5) 0.018(5)
C84B 0.097(7) 0.079(6) 0.035(4) 0.031(4) 0.004(4) -0.009(5)
C85B 0.049(5) 0.089(7) 0.107(8) 0.067(6) 0.014(5) 0.018(5)
F80B 0.078(6) 0.069(6) 0.100(6) 0.043(5) 0.049(5) 0.035(5)
C80C 0.049(5) 0.083(6) 0.099(7) 0.056(5) 0.032(5) 0.016(4)
C81C 0.049(4) 0.111(7) 0.058(5) 0.039(5) 0.027(4) 0.030(5)
C82C 0.043(4) 0.117(7) 0.065(5) 0.055(5) 0.024(4) 0.036(4)
C83C 0.081(6) 0.078(6) 0.066(5) 0.029(4) 0.050(5) 0.018(5)
C84C 0.097(7) 0.079(6) 0.035(4) 0.031(4) 0.004(4) -0.009(5)
C85C 0.049(5) 0.089(7) 0.107(8) 0.067(6) 0.014(5) 0.018(5)
F80C 0.078(6) 0.069(6) 0.100(6) 0.043(5) 0.049(5) 0.035(5)
C80D 0.049(5) 0.083(6) 0.099(7) 0.056(5) 0.032(5) 0.016(4)
C81D 0.049(4) 0.111(7) 0.058(5) 0.039(5) 0.027(4) 0.030(5)
C82D 0.043(4) 0.117(7) 0.065(5) 0.055(5) 0.024(4) 0.036(4)
C83D 0.081(6) 0.078(6) 0.066(5) 0.029(4) 0.050(5) 0.018(5)
C84D 0.097(7) 0.079(6) 0.035(4) 0.031(4) 0.004(4) -0.009(5)
C85D 0.049(5) 0.089(7) 0.107(8) 0.067(6) 0.014(5) 0.018(5)
F80D 0.078(6) 0.069(6) 0.100(6) 0.043(5) 0.049(5) 0.035(5)
C90 0.050(4) 0.055(4) 0.089(6) 0.041(4) 0.025(4) 0.020(4)
C91 0.057(5) 0.054(5) 0.109(7) 0.039(5) 0.037(5) 0.012(4)
C92 0.067(6) 0.043(4) 0.148(9) 0.026(5) 0.047(6) 0.016(4)
C93 0.084(7) 0.056(6) 0.158(10) -0.022(6) 0.070(7) 0.007(5)
C94 0.103(8) 0.068(6) 0.101(8) 0.000(6) 0.054(6) 0.003(6)
C95 0.067(5) 0.071(5) 0.065(5) 0.027(4) 0.020(4) 0.010(5)
F90 0.100(4) 0.107(4) 0.159(5) 0.088(4) 0.073(4) 0.068(3)

loop_
_atom_type_symbol
_atom_type_description
_atom_type_scat_dispersion_real
_atom_type_scat_dispersion_imag
_atom_type_scat_source
Pt Pt -1.7033 8.3905 'International Tables Vol C Tables 4.2.6.8 and 6.1.1.4'
P P 0.1023 0.0942 'International Tables Vol C Tables 4.2.6.8 and 6.1.1.4'
F F 0.0171 0.0103 'International Tables Vol C Tables 4.2.6.8 and 6.1.1.4'
C C 0.0033 0.0016 'International Tables Vol C Tables 4.2.6.8 and 6.1.1.4'
H H 0 0 'International Tables Vol C Tables 4.2.6.8 and 6.1.1.4'

loop_
_geom_angle_atom_site_label_1
_geom_angle_atom_site_label_2
_geom_angle_atom_site_label_3
_geom_angle
_geom_angle_site_symmetry_1
_geom_angle_site_symmetry_3
_geom_angle_publ_flag
C13 Pt1 C13B 18.8(4) . . ?
C13 Pt1 P1 93.0(2) . . ?
C13B Pt1 P1 94.3(3) . . ?
C13 Pt1 P2 161.3(2) . . ?
C13B Pt1 P2 159.2(4) . . ?
P1 Pt1 P2 103.72(4) . . ?
C13 Pt1 Pt2 51.3(2) . . ?
C13B Pt1 Pt2 49.9(3) . . ?
P1 Pt1 Pt2 143.68(3) . . ?
P2 Pt1 Pt2 112.58(3) . . ?
C1 Pt2 C7 84.84(18) . . ?
C1 Pt2 C13B 115.5(4) . . ?
C7 Pt2 C13B 157.3(4) . . ?
C1 Pt2 C13 116.6(3) . . ?
C7 Pt2 C13 156.9(3) . . ?
C13B Pt2 C13 17.7(4) . . ?
C1 Pt2 C14B 89.8(3) . . ?
C7 Pt2 C14B 164.6(4) . . ?
C13B Pt2 C14B 35.2(5) . . ?
C13 Pt2 C14B 27.2(4) . . ?
C1 Pt2 C14 89.2(2) . . ?
C7 Pt2 C14 163.6(2) . . ?
C13B Pt2 C14 26.7(4) . . ?
C13 Pt2 C14 36.1(3) . . ?
C14B Pt2 C14 29.7(4) . . ?
C1 Pt2 Pt1 162.60(13) . . ?
C7 Pt2 Pt1 112.48(13) . . ?
C13B Pt2 Pt1 47.2(4) . . ?
C13 Pt2 Pt1 46.7(3) . . ?
C14B Pt2 Pt1 73.8(3) . . ?
C14 Pt2 Pt1 73.71(19) . . ?
C15 P1 C27 106.3(2) . . ?
C15 P1 C21 103.3(2) . . ?
C27 P1 C21 105.9(2) . . ?
C15 P1 Pt1 113.98(15) . . ?
C27 P1 Pt1 115.95(14) . . ?
C21 P1 Pt1 110.46(14) . . ?
C33 P2 C45 102.7(2) . . ?
C33 P2 C39 105.4(2) . . ?
C45 P2 C39 104.2(2) . . ?
C33 P2 Pt1 123.90(15) . . ?
C45 P2 Pt1 112.31(15) . . ?
C39 P2 Pt1 106.65(15) . . ?
C2 C1 C6 114.7(4) . . ?
C2 C1 Pt2 123.0(4) . . ?
C6 C1 Pt2 122.1(4) . . ?
F2 C2 C1 120.6(4) . . ?
F2 C2 C3 116.3(4) . . ?
C1 C2 C3 123.1(5) . . ?
F3 C3 C4 120.6(5) . . ?
F3 C3 C2 119.7(5) . . ?
C4 C3 C2 119.6(5) . . ?
F4 C4 C3 120.3(5) . . ?
F4 C4 C5 120.2(5) . . ?
C3 C4 C5 119.4(5) . . ?
F5 C5 C4 119.8(5) . . ?
F5 C5 C6 120.5(5) . . ?
C4 C5 C6 119.7(5) . . ?
F6 C6 C5 117.0(4) . . ?
F6 C6 C1 119.5(4) . . ?
C5 C6 C1 123.5(5) . . ?
C8 C7 C12 114.2(4) . . ?
C8 C7 Pt2 121.8(3) . . ?
C12 C7 Pt2 123.9(3) . . ?
F8 C8 C7 119.8(4) . . ?
F8 C8 C9 116.4(4) . . ?
C7 C8 C9 123.8(4) . . ?
F9 C9 C10 120.3(4) . . ?
F9 C9 C8 120.3(4) . . ?
C10 C9 C8 119.4(4) . . ?
F10 C10 C9 120.6(4) . . ?
F10 C10 C11 120.0(4) . . ?
C9 C10 C11 119.4(4) . . ?
F11 C11 C12 121.6(4) . . ?
F11 C11 C10 119.2(4) . . ?
C12 C11 C10 119.1(4) . . ?
F12 C12 C11 116.3(4) . . ?
F12 C12 C7 119.6(4) . . ?
C11 C12 C7 124.0(4) . . ?
C14 C13 Pt1 124.6(8) . . ?
C14 C13 Pt2 74.1(5) . . ?
Pt1 C13 Pt2 82.0(3) . . ?
C14 C13 H13 117.7 . . ?
Pt1 C13 H13 117.7 . . ?
Pt2 C13 H13 117.7 . . ?
C13 C14 Pt2 69.7(4) . . ?
C13 C14 H14A 120 . . ?
Pt2 C14 H14A 82.6 . . ?
C13 C14 H14B 120 . . ?
Pt2 C14 H14B 118.4 . . ?
H14A C14 H14B 120 . . ?
C14B C13B Pt1 126.6(10) . . ?
C14B C13B Pt2 75.1(7) . . ?
Pt1 C13B Pt2 82.9(5) . . ?
C14B C13B H13B 116.7 . . ?
Pt1 C13B H13B 116.7 . . ?
Pt2 C13B H13B 116.7 . . ?
C13B C14B Pt2 69.7(8) . . ?
C13B C14B H14C 120 . . ?
Pt2 C14B H14C 83.3 . . ?
C13B C14B H14D 120 . . ?
Pt2 C14B H14D 117.6 . . ?
H14C C14B H14D 120 . . ?
C20 C15 C16 118.4(4) . . ?
C20 C15 P1 121.1(3) . . ?
C16 C15 P1 120.5(3) . . ?
C17 C16 C15 120.4(4) . . ?
C17 C16 H16 119.8 . . ?
C15 C16 H16 119.8 . . ?
C16 C17 C18 120.3(4) . . ?
C16 C17 H17 119.8 . . ?
C18 C17 H17 119.8 . . ?
C19 C18 C17 120.1(5) . . ?
C19 C18 H18 120 . . ?
C17 C18 H18 120 . . ?
C18 C19 C20 119.6(4) . . ?
C18 C19 H19 120.2 . . ?
C20 C19 H19 120.2 . . ?
C15 C20 C19 121.1(4) . . ?
C15 C20 H20 119.4 . . ?
C19 C20 H20 119.4 . . ?
C26 C21 C22 119.5(5) . . ?
C26 C21 P1 118.2(4) . . ?
C22 C21 P1 121.8(4) . . ?
C23 C22 C21 119.2(5) . . ?
C23 C22 H22 120.4 . . ?
C21 C22 H22 120.4 . . ?
C24 C23 C22 120.4(5) . . ?
C24 C23 H23 119.8 . . ?
C22 C23 H23 119.8 . . ?
C23 C24 C25 120.7(5) . . ?
C23 C24 H24 119.7 . . ?
C25 C24 H24 119.6 . . ?
C26 C25 C24 119.9(5) . . ?
C26 C25 H25 120.1 . . ?
C24 C25 H25 120.1 . . ?
C25 C26 C21 120.3(5) . . ?
C25 C26 H26 119.8 . . ?
C21 C26 H26 119.8 . . ?
C28 C27 C32 118.4(4) . . ?
C28 C27 P1 122.9(4) . . ?
C32 C27 P1 118.7(3) . . ?
C29 C28 C27 120.4(5) . . ?
C29 C28 H28 119.8 . . ?
C27 C28 H28 119.8 . . ?
C30 C29 C28 120.7(5) . . ?
C30 C29 H29 119.6 . . ?
C28 C29 H29 119.6 . . ?
C29 C30 C31 119.8(5) . . ?
C29 C30 H30 120.1 . . ?
C31 C30 H30 120.1 . . ?
C32 C31 C30 119.7(5) . . ?
C32 C31 H31 120.1 . . ?
C30 C31 H31 120.1 . . ?
C31 C32 C27 121.0(5) . . ?
C31 C32 H32 119.5 . . ?
C27 C32 H32 119.5 . . ?
C38 C33 C34 118.8(4) . . ?
C38 C33 P2 123.4(4) . . ?
C34 C33 P2 117.7(3) . . ?
C35 C34 C33 120.2(4) . . ?
C35 C34 H34 119.9 . . ?
C33 C34 H34 119.9 . . ?
C36 C35 C34 120.8(5) . . ?
C36 C35 H35 119.6 . . ?
C34 C35 H35 119.6 . . ?
C37 C36 C35 119.6(5) . . ?
C37 C36 H36 120.2 . . ?
C35 C36 H36 120.2 . . ?
C36 C37 C38 120.9(5) . . ?
C36 C37 H37 119.6 . . ?
C38 C37 H37 119.6 . . ?
C33 C38 C37 119.7(5) . . ?
C33 C38 H38 120.2 . . ?
C37 C38 H38 120.2 . . ?
C44 C39 C40 119.1(4) . . ?
C44 C39 P2 122.8(3) . . ?
C40 C39 P2 117.9(3) . . ?
C41 C40 C39 120.6(4) . . ?
C41 C40 H40 119.7 . . ?
C39 C40 H40 119.7 . . ?
C40 C41 C42 119.3(5) . . ?
C40 C41 H41 120.4 . . ?
C42 C41 H41 120.4 . . ?
C43 C42 C41 120.9(5) . . ?
C43 C42 H42 119.6 . . ?
C41 C42 H42 119.6 . . ?
C42 C43 C44 119.5(5) . . ?
C42 C43 H43 120.3 . . ?
C44 C43 H43 120.3 . . ?
C39 C44 C43 120.7(5) . . ?
C39 C44 H44 119.7 . . ?
C43 C44 H44 119.7 . . ?
C46 C45 C50 119.0(4) . . ?
C46 C45 P2 120.2(3) . . ?
C50 C45 P2 120.7(4) . . ?
C45 C46 C47 120.6(4) . . ?
C45 C46 H46 119.7 . . ?
C47 C46 H46 119.7 . . ?
C48 C47 C46 119.8(5) . . ?
C48 C47 H47 120.1 . . ?
C46 C47 H47 120.1 . . ?
C49 C48 C47 120.0(4) . . ?
C49 C48 H48 120 . . ?
C47 C48 H48 120 . . ?
C48 C49 C50 120.5(5) . . ?
C48 C49 H49 119.8 . . ?
C50 C49 H49 119.8 . . ?
C49 C50 C45 120.2(5) . . ?
C49 C50 H50 119.9 . . ?
C45 C50 H50 119.9 . . ?
F80A C80A C81A 137.7(12) . . ?
F80A C80A C85A 98.6(10) . . ?
C81A C80A C85A 123.5(9) . . ?
C80A C81A C82A 118.5(8) . . ?
C80A C81A H81A 120.7 . . ?
C82A C81A H81A 120.7 . . ?
C83A C82A C81A 119.6(7) . . ?
C83A C82A H82A 120.2 . . ?
C81A C82A H82A 120.2 . . ?
C84A C83A C82A 120.7(8) . . ?
C84A C83A H83A 119.6 . . ?
C82A C83A H83A 119.6 . . ?
C83A C84A C85A 119.4(7) . . ?
C83A C84A H84A 120.3 . . ?
C85A C84A H84A 120.3 . . ?
C80A C85A C84A 118.0(8) . . ?
C80A C85A H85A 121 . . ?
C84A C85A H85A 121 . . ?
F90 C90 C95 119.4(7) . . ?
F90 C90 C91 117.5(8) . . ?
C95 C90 C91 123.0(8) . . ?
C92 C91 C90 116.7(9) . . ?
C92 C91 H91 121.7 . . ?
C90 C91 H91 121.7 . . ?
C93 C92 C91 124.1(10) . . ?
C93 C92 H92 117.9 . . ?
C91 C92 H92 117.9 . . ?
C92 C93 C94 118.2(9) . . ?
C92 C93 H93 120.9 . . ?
C94 C93 H93 120.9 . . ?
C95 C94 C93 119.5(9) . . ?
C95 C94 H94 120.3 . . ?
C93 C94 H94 120.3 . . ?
C94 C95 C90 118.5(9) . . ?
C94 C95 H95 120.8 . . ?
C90 C95 H95 120.8 . . ?

loop_
_geom_bond_atom_site_label_1
_geom_bond_atom_site_label_2
_geom_bond_distance
_geom_bond_site_symmetry_2
_geom_bond_publ_flag
Pt1 C13 2.054(10) . ?
Pt1 C13B 2.065(15) . ?
Pt1 P1 2.2684(11) . ?
Pt1 P2 2.3291(12) . ?
Pt1 Pt2 2.7937(2) . ?
Pt2 C1 2.029(5) . ?
Pt2 C7 2.039(5) . ?
Pt2 C13B 2.153(12) . ?
Pt2 C13 2.202(8) . ?
Pt2 C14B 2.217(11) . ?
Pt2 C14 2.258(7) . ?
P1 C15 1.809(5) . ?
P1 C27 1.819(5) . ?
P1 C21 1.836(5) . ?
P2 C33 1.821(5) . ?
P2 C45 1.827(4) . ?
P2 C39 1.832(4) . ?
F2 C2 1.361(6) . ?
F3 C3 1.355(6) . ?
F4 C4 1.349(5) . ?
F5 C5 1.351(6) . ?
F6 C6 1.362(5) . ?
F8 C8 1.361(5) . ?
F9 C9 1.344(5) . ?
F10 C10 1.347(5) . ?
F11 C11 1.354(5) . ?
F12 C12 1.365(5) . ?
C1 C2 1.379(7) . ?
C1 C6 1.387(7) . ?
C2 C3 1.386(7) . ?
C3 C4 1.366(7) . ?
C4 C5 1.368(8) . ?
C5 C6 1.372(7) . ?
C7 C8 1.381(6) . ?
C7 C12 1.386(6) . ?
C8 C9 1.380(7) . ?
C9 C10 1.371(7) . ?
C10 C11 1.379(7) . ?
C11 C12 1.374(6) . ?
C13 C14 1.385(11) . ?
C13 H13 0.98 . ?
C14 H14A 0.93 . ?
C14 H14B 0.93 . ?
C13B C14B 1.32(2) . ?
C13B H13B 0.98 . ?
C14B H14C 0.93 . ?
C14B H14D 0.93 . ?
C15 C20 1.385(6) . ?
C15 C16 1.400(6) . ?
C16 C17 1.381(6) . ?
C16 H16 0.93 . ?
C17 C18 1.380(7) . ?
C17 H17 0.93 . ?
C18 C19 1.381(7) . ?
C18 H18 0.93 . ?
C19 C20 1.389(6) . ?
C19 H19 0.93 . ?
C20 H20 0.93 . ?
C21 C26 1.401(7) . ?
C21 C22 1.402(7) . ?
C22 C23 1.398(7) . ?
C22 H22 0.93 . ?
C23 C24 1.373(8) . ?
C23 H23 0.93 . ?
C24 C25 1.386(8) . ?
C24 H24 0.93 . ?
C25 C26 1.378(7) . ?
C25 H25 0.93 . ?
C26 H26 0.93 . ?
C27 C28 1.390(6) . ?
C27 C32 1.399(6) . ?
C28 C29 1.389(7) . ?
C28 H28 0.93 . ?
C29 C30 1.372(7) . ?
C29 H29 0.93 . ?
C30 C31 1.389(7) . ?
C30 H30 0.93 . ?
C31 C32 1.384(7) . ?
C31 H31 0.93 . ?
C32 H32 0.93 . ?
C33 C38 1.393(6) . ?
C33 C34 1.402(6) . ?
C34 C35 1.378(6) . ?
C34 H34 0.93 . ?
C35 C36 1.380(7) . ?
C35 H35 0.93 . ?
C36 C37 1.367(7) . ?
C36 H36 0.93 . ?
C37 C38 1.399(7) . ?
C37 H37 0.93 . ?
C38 H38 0.93 . ?
C39 C44 1.383(6) . ?
C39 C40 1.394(6) . ?
C40 C41 1.379(6) . ?
C40 H40 0.93 . ?
C41 C42 1.388(7) . ?
C41 H41 0.93 . ?
C42 C43 1.375(7) . ?
C42 H42 0.93 . ?
C43 C44 1.385(6) . ?
C43 H43 0.93 . ?
C44 H44 0.93 . ?
C45 C46 1.395(6) . ?
C45 C50 1.398(6) . ?
C46 C47 1.396(6) . ?
C46 H46 0.93 . ?
C47 C48 1.389(7) . ?
C47 H47 0.93 . ?
C48 C49 1.385(7) . ?
C48 H48 0.93 . ?
C49 C50 1.389(7) . ?
C49 H49 0.93 . ?
C50 H50 0.93 . ?
C80A F80A 1.253(12) . ?
C80A C81A 1.320(10) . ?
C80A C85A 1.337(12) . ?
C81A C82A 1.377(10) . ?
C81A H81A 0.93 . ?
C82A C83A 1.353(10) . ?
C82A H82A 0.93 . ?
C83A C84A 1.346(12) . ?
C83A H83A 0.93 . ?
C84A C85A 1.385(12) . ?
C84A H84A 0.93 . ?
C85A H85A 0.93 . ?
C90 F90 1.334(8) . ?
C90 C95 1.378(10) . ?
C90 C91 1.379(10) . ?
C91 C92 1.357(11) . ?
C91 H91 0.93 . ?
C92 C93 1.334(13) . ?
C92 H92 0.93 . ?
C93 C94 1.440(15) . ?
C93 H93 0.93 . ?
C94 C95 1.361(12) . ?
C94 H94 0.93 . ?
C95 H95 0.93 . ?
